data_7235307
loop_
_publ_author_name
'Pandeeswar, M.'
'Khare, Harshavardhan'
'Ramakumar, Suryanarayanarao'
'Govindaraju, T.'

_publ_section_title
;
 Biomimetic molecular organization of naphthalene diimide in the solid
 state: tunable (chiro-) optical, viscoelastic and nanoscale properties
;
_journal_issue 39
_journal_name_full 'RSC Adv.'
_journal_page_first 20154
_journal_paper_doi 10.1039/C3RA47257D
_journal_volume 4
_journal_year 2014
_chemical_formula_moiety 'C32 H22 N2 O8','C2 H6 O1 S1','C2 H6 O1 S1'
_chemical_formula_sum 'C36 H34 N2 O10 S2'
_chemical_formula_weight 718.77
_space_group_crystal_system orthorhombic
_space_group_IT_number 20
_space_group_name_Hall 'C 2c 2'
_space_group_name_H-M_alt 'C 2 2 21'
_atom_sites_solution_hydrogens geom
_audit_creation_method SHELXL-2013
_cell_angle_alpha 90
_cell_angle_beta 90
_cell_angle_gamma 90
_cell_formula_units_Z 4
_cell_length_a 9.104(7)
_cell_length_b 13.550(10)
_cell_length_c 28.20(2)
_cell_measurement_reflns_used 413
_cell_measurement_temperature 100(2)
_cell_measurement_theta_max 19.043
_cell_measurement_theta_min 2.791
_cell_volume 3479(4)
_computing_cell_refinement 'SAINTPLUS (BRUKER-AXS)'
_computing_data_collection 'KAPPA APEX II (BRUKER-AXS)'
_computing_data_reduction 'SAINTPLUS (BRUKER-AXS)'
_computing_structure_refinement 'SHELXL-2013 (Sheldrick, 2013)'
_computing_structure_solution 'SHELXL-2013 (Sheldrick, 2013)'
_diffrn_ambient_temperature 100(2)
_diffrn_measured_fraction_theta_full 0.626
_diffrn_measured_fraction_theta_max 0.991
_diffrn_radiation_type MoK\a
_diffrn_radiation_wavelength 0.71073
_diffrn_reflns_av_R_equivalents 0.1066
_diffrn_reflns_av_unetI/netI 0.1354
_diffrn_reflns_Laue_measured_fraction_full 0.626
_diffrn_reflns_Laue_measured_fraction_max 0.991
_diffrn_reflns_limit_h_max 9
_diffrn_reflns_limit_h_min -9
_diffrn_reflns_limit_k_max 10
_diffrn_reflns_limit_k_min -13
_diffrn_reflns_limit_l_max 28
_diffrn_reflns_limit_l_min -25
_diffrn_reflns_number 5044
_diffrn_reflns_point_group_measured_fraction_full 0.616
_diffrn_reflns_point_group_measured_fraction_max 0.992
_diffrn_reflns_theta_full 25.242
_diffrn_reflns_theta_max 21.315
_diffrn_reflns_theta_min 2.695
_exptl_absorpt_coefficient_mu 0.214
_exptl_absorpt_correction_T_max 0.7446
_exptl_absorpt_correction_T_min 0.3740
_exptl_absorpt_correction_type multi-scan
_exptl_absorpt_process_details 'SADABS (Bruker, 2008)'
_exptl_crystal_colour colorless
_exptl_crystal_density_diffrn 1.372
_exptl_crystal_description plate
_exptl_crystal_F_000 1504
_exptl_crystal_size_max 0.300
_exptl_crystal_size_mid 0.300
_exptl_crystal_size_min 0.010
_refine_diff_density_max 0.376
_refine_diff_density_min -0.291
_refine_diff_density_rms 0.059
_refine_ls_abs_structure_details
;
 Flack x determined using 308 quotients [(I+)-(I-)]/[(I+)+(I-)]
 (Parsons and Flack (2004), Acta Cryst. A60, s61).
;
_refine_ls_abs_structure_Flack 0.2(4)
_refine_ls_extinction_method none
_refine_ls_goodness_of_fit_ref 1.022
_refine_ls_hydrogen_treatment constr
_refine_ls_matrix_type full
_refine_ls_number_parameters 214
_refine_ls_number_reflns 1944
_refine_ls_number_restraints 302
_refine_ls_restrained_S_all 0.952
_refine_ls_R_factor_all 0.1527
_refine_ls_R_factor_gt 0.0774
_refine_ls_shift/su_max 0.000
_refine_ls_shift/su_mean 0.000
_refine_ls_structure_factor_coef Fsqd
_refine_ls_weighting_details
;
 w=1/[\s^2^(Fo^2^)+(0.0936P)^2^+1.6694P]
 where P=(Fo^2^+2Fc^2^)/3
;
_refine_ls_weighting_scheme calc
_refine_ls_wR_factor_gt 0.1685
_refine_ls_wR_factor_ref 0.2050
_reflns_Friedel_coverage 0.737
_reflns_Friedel_fraction_full 0.602
_reflns_Friedel_fraction_max 0.993
_reflns_number_gt 1103
_reflns_number_total 1944
_reflns_threshold_expression 'I > 2\s(I)'
_cod_data_source_file c3ra47257d1.cif
_cod_data_source_block mp35sd
_cod_database_code 7235307
_shelx_space_group_comment
;
The symmetry employed for this shelxl refinement is uniquely defined
by the following loop, which should always be used as a source of
symmetry information in preference to the above space-group names.
They are only intended as comments.
;
_shelx_estimated_absorpt_t_min 0.939
_shelx_estimated_absorpt_t_max 0.998
_shelxl_version_number 2013-2

loop_
_space_group_symop_operation_xyz
'x, y, z'
'-x, -y, z+1/2'
'x, -y, -z'
'-x, y, -z+1/2'
'x+1/2, y+1/2, z'
'-x+1/2, -y+1/2, z+1/2'
'x+1/2, -y+1/2, -z'
'-x+1/2, y+1/2, -z+1/2'

loop_
_atom_site_label
_atom_site_type_symbol
_atom_site_fract_x
_atom_site_fract_y
_atom_site_fract_z
_atom_site_U_iso_or_equiv
_atom_site_adp_type
_atom_site_occupancy
_atom_site_site_symmetry_order
_atom_site_calc_flag
_atom_site_refinement_flags_posn
_atom_site_refinement_flags_adp
S1 S 0.3618(8) -0.2442(5) 0.4964(3) 0.146(3) Uani 1 1 d . U
C17 C 0.292(3) -0.3644(14) 0.5030(10) 0.185(13) Uani 1 1 d . U
H17A H 0.2915 -0.3976 0.4721 0.277 Uiso 1 1 calc R U
H17B H 0.1919 -0.3613 0.5155 0.277 Uiso 1 1 calc R U
H17C H 0.3545 -0.4015 0.5250 0.277 Uiso 1 1 calc R U
O5 O 0.2400(14) -0.1864(10) 0.4742(5) 0.119(5) Uani 1 1 d . U
C18 C 0.349(4) -0.2063(16) 0.5535(10) 0.211(16) Uani 1 1 d . U
H18A H 0.3833 -0.1378 0.5560 0.317 Uiso 1 1 calc R U
H18B H 0.4109 -0.2486 0.5736 0.317 Uiso 1 1 calc R U
H18C H 0.2471 -0.2105 0.5641 0.317 Uiso 1 1 calc R U
C3 C 0.0633(11) 0.1821(9) 0.2637(5) 0.038(4) Uani 1 1 d . U
H3 H 0.1055 0.2432 0.2731 0.046 Uiso 1 1 calc R U
N1 N 0.3222(9) 0.0052(8) 0.3184(4) 0.039(3) Uani 1 1 d . U
C2 C 0.0652(10) 0.0068(9) 0.2632(4) 0.031(3) Uani 1 1 d D U
O2 O 0.3228(10) 0.1710(7) 0.3197(4) 0.057(3) Uani 1 1 d . U
C5 C 0.1280(12) 0.0958(9) 0.2774(5) 0.035(4) Uani 1 1 d D U
C4 C 0.1295(12) -0.0848(8) 0.2764(5) 0.032(3) Uani 1 1 d D U
O1 O 0.3282(10) -0.1619(7) 0.3153(4) 0.056(3) Uani 1 1 d . U
C6 C 0.2656(14) -0.0855(11) 0.3044(5) 0.041(4) Uani 1 1 d . U
C8 C 0.4558(11) 0.0017(12) 0.3491(5) 0.045(3) Uani 1 1 d . U
H8 H 0.4686 0.0692 0.3628 0.054 Uiso 1 1 calc R U
C7 C 0.2621(14) 0.0980(10) 0.3058(5) 0.035(4) Uani 1 1 d . U
C9 C 0.5946(12) -0.0197(11) 0.3184(5) 0.052(4) Uani 1 1 d . U
H9A H 0.5971 -0.0907 0.3102 0.063 Uiso 1 1 calc R U
H9B H 0.5884 0.0183 0.2885 0.063 Uiso 1 1 calc R U
C1 C 0.0646(13) -0.1719(9) 0.2640(5) 0.040(4) Uani 1 1 d . U
H1 H 0.1062 -0.2327 0.2741 0.048 Uiso 1 1 calc R U
C10 C 0.7339(7) 0.0073(6) 0.3438(3) 0.038(3) Uani 1 1 d G U
C11 C 0.8289(9) -0.0670(5) 0.3584(3) 0.050(4) Uani 1 1 d G U
H11 H 0.8057 -0.1341 0.3522 0.060 Uiso 1 1 calc R U
C12 C 0.9579(8) -0.0432(7) 0.3822(3) 0.062(5) Uani 1 1 d G U
H12 H 1.0228 -0.0940 0.3922 0.074 Uiso 1 1 calc R U
C13 C 0.9918(7) 0.0550(8) 0.3914(3) 0.056(4) Uani 1 1 d G U
H13 H 1.0799 0.0713 0.4076 0.067 Uiso 1 1 calc R U
C14 C 0.8967(10) 0.1293(5) 0.3768(4) 0.067(5) Uani 1 1 d G U
H14 H 0.9199 0.1964 0.3831 0.080 Uiso 1 1 calc R U
C15 C 0.7678(8) 0.1055(5) 0.3530(3) 0.048(4) Uani 1 1 d G U
H15 H 0.7029 0.1563 0.3431 0.057 Uiso 1 1 calc R U
O3 O 0.3084(9) -0.0562(7) 0.4110(4) 0.067(3) Uani 1 1 d . U
H3A H 0.3017 -0.0974 0.4331 0.101 Uiso 1 1 calc R U
O4 O 0.5293(10) -0.1215(8) 0.4045(4) 0.072(4) Uani 1 1 d . U
C16 C 0.4387(12) -0.0667(10) 0.3892(5) 0.040(4) Uani 1 1 d . U

loop_
_atom_site_aniso_label
_atom_site_aniso_U_11
_atom_site_aniso_U_22
_atom_site_aniso_U_33
_atom_site_aniso_U_23
_atom_site_aniso_U_13
_atom_site_aniso_U_12
S1 0.153(5) 0.148(6) 0.136(6) 0.053(6) 0.013(5) 0.033(5)
C17 0.29(3) 0.081(15) 0.18(3) 0.045(18) 0.12(3) 0.012(18)
O5 0.094(9) 0.117(11) 0.145(14) 0.073(9) 0.019(9) 0.019(8)
C18 0.39(5) 0.088(17) 0.15(3) -0.046(17) 0.08(3) 0.04(3)
C3 0.031(7) 0.023(8) 0.060(12) 0.000(7) 0.006(7) -0.012(6)
N1 0.026(5) 0.032(6) 0.058(7) 0.008(7) -0.018(5) -0.017(6)
C2 0.023(5) 0.031(7) 0.041(8) 0.007(8) -0.001(5) 0.010(7)
O2 0.044(6) 0.035(6) 0.092(9) 0.007(6) -0.020(6) -0.013(5)
C5 0.027(6) 0.020(8) 0.059(11) -0.010(7) -0.002(7) -0.015(6)
C4 0.029(6) 0.030(8) 0.036(10) -0.009(7) -0.008(6) -0.005(6)
O1 0.050(6) 0.034(6) 0.082(9) 0.007(6) -0.032(6) 0.009(5)
C6 0.030(7) 0.034(9) 0.060(11) -0.002(8) -0.012(7) 0.000(8)
C8 0.035(7) 0.043(8) 0.058(10) 0.006(10) -0.009(7) -0.012(8)
C7 0.029(7) 0.031(9) 0.043(10) 0.013(7) -0.007(7) -0.004(7)
C9 0.040(7) 0.062(11) 0.055(10) -0.010(8) -0.002(7) -0.012(7)
C1 0.050(8) 0.022(8) 0.047(12) -0.004(7) -0.019(7) 0.002(6)
C10 0.020(6) 0.041(8) 0.051(8) -0.004(8) 0.000(6) 0.004(7)
C11 0.026(7) 0.046(8) 0.078(12) 0.006(8) -0.006(7) -0.014(7)
C12 0.039(8) 0.053(10) 0.094(13) 0.009(10) 0.013(9) 0.010(7)
C13 0.030(7) 0.074(12) 0.065(11) 0.012(10) -0.008(8) 0.003(8)
C14 0.048(9) 0.076(11) 0.076(12) -0.005(10) -0.003(9) -0.036(9)
C15 0.048(8) 0.034(9) 0.061(11) 0.017(8) -0.003(8) -0.006(6)
O3 0.037(5) 0.086(8) 0.079(8) 0.024(6) 0.008(5) 0.013(5)
O4 0.031(5) 0.087(8) 0.099(10) 0.048(7) -0.014(6) 0.001(5)
C16 0.023(7) 0.048(9) 0.048(10) 0.008(8) -0.006(7) -0.001(7)

loop_
_atom_type_symbol
_atom_type_description
_atom_type_scat_dispersion_real
_atom_type_scat_dispersion_imag
_atom_type_scat_source
C C 0.0033 0.0016 'International Tables Vol C Tables 4.2.6.8 and 6.1.1.4'
H H 0.0000 0.0000 'International Tables Vol C Tables 4.2.6.8 and 6.1.1.4'
N N 0.0061 0.0033 'International Tables Vol C Tables 4.2.6.8 and 6.1.1.4'
O O 0.0106 0.0060 'International Tables Vol C Tables 4.2.6.8 and 6.1.1.4'
S S 0.1246 0.1234 'International Tables Vol C Tables 4.2.6.8 and 6.1.1.4'

loop_
_geom_angle_atom_site_label_1
_geom_angle_atom_site_label_2
_geom_angle_atom_site_label_3
_geom_angle
_geom_angle_site_symmetry_1
_geom_angle_site_symmetry_3
O5 S1 C18 101.0(13) . .
O5 S1 C17 105.2(11) . .
C18 S1 C17 99.0(12) . .
S1 C17 H17A 109.5 . .
S1 C17 H17B 109.5 . .
H17A C17 H17B 109.5 . .
S1 C17 H17C 109.5 . .
H17A C17 H17C 109.5 . .
H17B C17 H17C 109.5 . .
S1 C18 H18A 109.5 . .
S1 C18 H18B 109.5 . .
H18A C18 H18B 109.5 . .
S1 C18 H18C 109.5 . .
H18A C18 H18C 109.5 . .
H18B C18 H18C 109.5 . .
C5 C3 C3 121.0(7) . 4
C5 C3 H3 119.5 . .
C3 C3 H3 119.5 4 .
C6 N1 C7 124.7(9) . .
C6 N1 C8 116.0(12) . .
C7 N1 C8 119.2(11) . .
C5 C2 C2 120.0(7) . 4
C5 C2 C4 120.7(9) . .
C2 C2 C4 119.2(6) 4 .
C3 C5 C2 118.9(11) . .
C3 C5 C7 119.8(11) . .
C2 C5 C7 121.2(11) . .
C1 C4 C2 120.6(11) . .
C1 C4 C6 119.8(11) . .
C2 C4 C6 119.6(11) . .
O1 C6 N1 120.3(12) . .
O1 C6 C4 122.3(13) . .
N1 C6 C4 117.4(12) . .
C16 C8 N1 112.3(10) . .
C16 C8 C9 113.3(12) . .
N1 C8 C9 110.2(10) . .
C16 C8 H8 106.9 . .
N1 C8 H8 106.9 . .
C9 C8 H8 106.9 . .
O2 C7 N1 118.2(12) . .
O2 C7 C5 125.6(12) . .
N1 C7 C5 116.2(12) . .
C10 C9 C8 112.0(10) . .
C10 C9 H9A 109.2 . .
C8 C9 H9A 109.2 . .
C10 C9 H9B 109.2 . .
C8 C9 H9B 109.2 . .
H9A C9 H9B 107.9 . .
C4 C1 C1 120.2(7) . 4
C4 C1 H1 119.9 . .
C1 C1 H1 119.9 4 .
C11 C10 C15 120.0 . .
C11 C10 C9 119.4(8) . .
C15 C10 C9 120.6(8) . .
C10 C11 C12 120.0 . .
C10 C11 H11 120.0 . .
C12 C11 H11 120.0 . .
C13 C12 C11 120.0 . .
C13 C12 H12 120.0 . .
C11 C12 H12 120.0 . .
C12 C13 C14 120.0 . .
C12 C13 H13 120.0 . .
C14 C13 H13 120.0 . .
C13 C14 C15 120.0 . .
C13 C14 H14 120.0 . .
C15 C14 H14 120.0 . .
C14 C15 C10 120.0 . .
C14 C15 H15 120.0 . .
C10 C15 H15 120.0 . .
C16 O3 H3A 109.5 . .
O4 C16 O3 120.8(13) . .
O4 C16 C8 126.8(11) . .
O3 C16 C8 112.3(11) . .

loop_
_geom_bond_atom_site_label_1
_geom_bond_atom_site_label_2
_geom_bond_distance
_geom_bond_site_symmetry_2
S1 O5 1.495(13) .
S1 C18 1.70(3) .
S1 C17 1.76(2) .
C17 H17A 0.9800 .
C17 H17B 0.9800 .
C17 H17C 0.9800 .
C18 H18A 0.9800 .
C18 H18B 0.9800 .
C18 H18C 0.9800 .
C3 C5 1.366(16) .
C3 C3 1.39(2) 4
C3 H3 0.9500 .
N1 C6 1.390(16) .
N1 C7 1.416(15) .
N1 C8 1.493(14) .
C2 C5 1.393(14) .
C2 C2 1.401(19) 4
C2 C4 1.421(14) .
O2 C7 1.199(14) .
C5 C7 1.461(18) .
C4 C1 1.367(15) .
C4 C6 1.469(18) .
O1 C6 1.222(14) .
C8 C16 1.471(17) .
C8 C9 1.559(16) .
C8 H8 1.0000 .
C9 C10 1.502(13) .
C9 H9A 0.9900 .
C9 H9B 0.9900 .
C1 C1 1.41(2) 4
C1 H1 0.9500 .
C10 C11 1.3900 .
C10 C15 1.3900 .
C11 C12 1.3900 .
C11 H11 0.9500 .
C12 C13 1.3900 .
C12 H12 0.9500 .
C13 C14 1.3900 .
C13 H13 0.9500 .
C14 C15 1.3900 .
C14 H14 0.9500 .
C15 H15 0.9500 .
O3 C16 1.344(14) .
O3 H3A 0.8400 .
O4 C16 1.192(14) .

loop_
_geom_torsion_atom_site_label_1
_geom_torsion_atom_site_label_2
_geom_torsion_atom_site_label_3
_geom_torsion_atom_site_label_4
_geom_torsion
_geom_torsion_site_symmetry_1
_geom_torsion_site_symmetry_4
C3 C3 C5 C2 0(2) 4 .
C3 C3 C5 C7 179.4(15) 4 .
C2 C2 C5 C3 -2(2) 4 .
C4 C2 C5 C3 179.7(13) . .
C2 C2 C5 C7 178.5(14) 4 .
C4 C2 C5 C7 0.6(17) . .
C5 C2 C4 C1 177.5(13) . .
C2 C2 C4 C1 0(2) 4 .
C5 C2 C4 C6 -1.5(17) . .
C2 C2 C4 C6 -179.5(13) 4 .
C7 N1 C6 O1 177.0(15) . .
C8 N1 C6 O1 -3.2(18) . .
C7 N1 C6 C4 -3.2(16) . .
C8 N1 C6 C4 176.6(11) . .
C1 C4 C6 O1 4(2) . .
C2 C4 C6 O1 -177.4(13) . .
C1 C4 C6 N1 -176.3(12) . .
C2 C4 C6 N1 2.7(18) . .
C6 N1 C8 C16 -49.2(15) . .
C7 N1 C8 C16 130.6(12) . .
C6 N1 C8 C9 78.1(14) . .
C7 N1 C8 C9 -102.1(14) . .
C6 N1 C7 O2 -179.0(14) . .
C8 N1 C7 O2 1.3(18) . .
C6 N1 C7 C5 2.2(16) . .
C8 N1 C7 C5 -177.6(11) . .
C3 C5 C7 O2 1(2) . .
C2 C5 C7 O2 -179.5(14) . .
C3 C5 C7 N1 -179.9(12) . .
C2 C5 C7 N1 -0.8(18) . .
C16 C8 C9 C10 -71.3(15) . .
N1 C8 C9 C10 161.9(11) . .
C2 C4 C1 C1 3(2) . 4
C6 C4 C1 C1 -178.4(16) . 4
C8 C9 C10 C11 111.2(11) . .
C8 C9 C10 C15 -68.5(13) . .
C15 C10 C11 C12 0.0 . .
C9 C10 C11 C12 -179.7(9) . .
C10 C11 C12 C13 0.0 . .
C11 C12 C13 C14 0.0 . .
C12 C13 C14 C15 0.0 . .
C13 C14 C15 C10 0.0 . .
C11 C10 C15 C14 0.0 . .
C9 C10 C15 C14 179.7(9) . .
N1 C8 C16 O4 139.9(15) . .
C9 C8 C16 O4 14(2) . .
N1 C8 C16 O3 -45.4(16) . .
C9 C8 C16 O3 -171.0(11) . .
